data_2232589
loop_
_publ_author_name
'\"Ozt\"urk Y\'ild\'ir\'im, Sema'
'\"Ozpozan, Nilg\"un'
'Butcher, Ray J.'

_publ_section_title
;
 1-Amino-5-(4-methylbenzoyl)-4-(4-methylphenyl)pyrimidin-2(1<i>H</i>)-one
;
_journal_coeditor_code BT5701
_journal_issue 12
_journal_name_full 'Acta Crystallographica Section E'
_journal_page_first o3309
_journal_paper_doi 10.1107/S1600536811047301
_journal_volume 67
_journal_year 2011
_chemical_formula_iupac 'C19 H17 N3 O2'
_chemical_formula_moiety 'C19 H17 N3 O2'
_chemical_formula_sum 'C19 H17 N3 O2'
_chemical_formula_weight 319.36
_chemical_name_systematic
;
1-Amino-5-(4-methylbenzoyl)-4-(4-methylphenyl)pyrimidin-2(1<i>H</i>)-one
;
_space_group_IT_number 15
_symmetry_cell_setting monoclinic
_symmetry_space_group_name_Hall '-C 2yc'
_symmetry_space_group_name_H-M 'C 1 2/c 1'
_atom_sites_solution_hydrogens geom
_atom_sites_solution_primary direct
_atom_sites_solution_secondary difmap
_cell_angle_alpha 90
_cell_angle_beta 103.638(3)
_cell_angle_gamma 90
_cell_formula_units_Z 8
_cell_length_a 24.105(4)
_cell_length_b 5.9547(10)
_cell_length_c 23.170(4)
_cell_measurement_reflns_used 924
_cell_measurement_temperature 150
_cell_measurement_theta_max 20.33
_cell_measurement_theta_min 2.19
_cell_volume 3232.0(9)
_computing_cell_refinement 'SAINT (Bruker, 2007)'
_computing_data_collection 'APEX2 (Bruker, 2007)'
_computing_data_reduction 'SAINT (Bruker, 2007)'
_computing_molecular_graphics 'ORTEP-3 for Windows (Farrugia, 1997)'
_computing_publication_material 'WinGX (Farrugia, 1999) and PLATON (Spek, 2009)'
_computing_structure_refinement 'SHELXL97 (Sheldrick, 2008)'
_computing_structure_solution 'SHELXS97 (Sheldrick, 2008)'
_diffrn_ambient_temperature 150(2)
_diffrn_measured_fraction_theta_full 0.994
_diffrn_measured_fraction_theta_max 0.994
_diffrn_measurement_device_type 'Bruker APEXII CCD'
_diffrn_measurement_method '\f and \w scans'
_diffrn_radiation_monochromator graphite
_diffrn_radiation_source 'fine-focus sealed tube'
_diffrn_radiation_type MoK\a
_diffrn_radiation_wavelength 0.71073
_diffrn_reflns_av_R_equivalents 0.0761
_diffrn_reflns_av_sigmaI/netI 0.0790
_diffrn_reflns_limit_h_max 29
_diffrn_reflns_limit_h_min -30
_diffrn_reflns_limit_k_max 7
_diffrn_reflns_limit_k_min -7
_diffrn_reflns_limit_l_max 28
_diffrn_reflns_limit_l_min -28
_diffrn_reflns_number 11340
_diffrn_reflns_reduction_process
;
;
_diffrn_reflns_theta_full 25.50
_diffrn_reflns_theta_max 26.35
_diffrn_reflns_theta_min 1.74
_exptl_absorpt_coefficient_mu 0.087
_exptl_absorpt_correction_type none
_exptl_crystal_colour colourless
_exptl_crystal_density_diffrn 1.313
_exptl_crystal_density_method 'Not Measured'
_exptl_crystal_description needle
_exptl_crystal_F_000 1344
_exptl_crystal_size_max 0.20
_exptl_crystal_size_mid 0.07
_exptl_crystal_size_min 0.06
_refine_diff_density_max 0.185
_refine_diff_density_min -0.238
_refine_ls_extinction_method none
_refine_ls_goodness_of_fit_ref 0.958
_refine_ls_hydrogen_treatment mixed
_refine_ls_matrix_type full
_refine_ls_number_parameters 227
_refine_ls_number_reflns 3296
_refine_ls_number_restraints 0
_refine_ls_restrained_S_all 0.958
_refine_ls_R_factor_all 0.1166
_refine_ls_R_factor_gt 0.0514
_refine_ls_shift/su_max 0.000
_refine_ls_shift/su_mean 0.000
_refine_ls_structure_factor_coef Fsqd
_refine_ls_weighting_details 'calc w=1/[\s^2^(Fo^2^)+(0.0602P)^2^+0.0000P] where P=(Fo^2^+2Fc^2^)/3'
_refine_ls_weighting_scheme calc
_refine_ls_wR_factor_gt 0.1091
_refine_ls_wR_factor_ref 0.1355
_reflns_number_gt 1803
_reflns_number_total 3296
_reflns_threshold_expression I>2\s(I)
_cod_data_source_file bt5701.cif
_cod_data_source_block I
_cod_original_sg_symbol_H-M 'C 2/c'
_cod_database_code 2232589
_cod_database_fobs_code 2232589

loop_
_symmetry_equiv_pos_site_id
_symmetry_equiv_pos_as_xyz
1 x,y,z
2 -x,y,1/2-z
3 -x,-y,-z
4 x,-y,1/2+z
5 1/2+x,1/2+y,z
6 1/2-x,1/2+y,1/2-z
7 1/2-x,1/2-y,-z
8 1/2+x,1/2-y,1/2+z

loop_
_atom_site_aniso_label
_atom_site_aniso_U_11
_atom_site_aniso_U_22
_atom_site_aniso_U_33
_atom_site_aniso_U_12
_atom_site_aniso_U_13
_atom_site_aniso_U_23
O1 0.0454(11) 0.0280(10) 0.0284(10) 0.0028(9) 0.0072(8) 0.0049(8)
O2 0.0430(11) 0.0207(10) 0.0339(10) -0.0022(8) 0.0071(9) -0.0002(8)
N1 0.0298(11) 0.0196(11) 0.0256(12) 0.0011(9) 0.0051(9) -0.0007(9)
N2 0.0340(12) 0.0214(11) 0.0291(12) 0.0003(10) 0.0061(10) 0.0002(9)
N3 0.0376(13) 0.0215(12) 0.0330(13) 0.0094(10) 0.0069(11) 0.0045(11)
C1 0.0306(14) 0.0208(13) 0.0291(14) -0.0036(11) 0.0069(11) -0.0018(11)
C2 0.0254(13) 0.0224(13) 0.0294(14) -0.0029(11) 0.0042(11) -0.0013(11)
C3 0.0291(13) 0.0196(12) 0.0258(14) -0.0019(11) 0.0059(11) -0.0015(10)
C4 0.0306(14) 0.0208(13) 0.0284(14) -0.0018(11) 0.0064(11) 0.0002(11)
C5 0.0278(13) 0.0221(13) 0.0368(15) -0.0008(11) 0.0105(12) 0.0028(12)
C6 0.0332(15) 0.0253(14) 0.0408(16) 0.0021(12) 0.0111(13) 0.0018(12)
C7 0.0404(16) 0.0258(14) 0.0513(18) -0.0018(13) 0.0179(14) -0.0067(13)
C8 0.0282(15) 0.0277(15) 0.064(2) 0.0020(12) 0.0131(14) 0.0063(14)
C9 0.0325(16) 0.0420(18) 0.0507(19) 0.0086(14) 0.0057(14) 0.0090(15)
C10 0.0319(15) 0.0405(17) 0.0379(16) 0.0048(13) 0.0079(12) -0.0002(13)
C11 0.0402(17) 0.0351(18) 0.088(3) 0.0102(14) 0.0186(17) 0.0089(17)
C12 0.0261(13) 0.0187(13) 0.0346(15) 0.0012(11) 0.0072(11) 0.0007(11)
C13 0.0254(13) 0.0204(13) 0.0275(13) 0.0017(10) 0.0067(10) 0.0005(11)
C14 0.0274(13) 0.0203(13) 0.0345(15) 0.0019(11) 0.0099(11) 0.0042(11)
C15 0.0369(15) 0.0317(15) 0.0297(14) 0.0023(13) 0.0125(12) 0.0046(12)
C16 0.0328(15) 0.0323(15) 0.0310(15) 0.0022(12) 0.0087(12) -0.0013(12)
C17 0.0402(16) 0.0254(14) 0.0355(15) -0.0062(12) 0.0084(13) -0.0026(12)
C18 0.0417(15) 0.0212(13) 0.0300(14) -0.0024(12) 0.0082(12) 0.0035(12)
C19 0.0557(19) 0.0499(19) 0.0331(16) -0.0081(16) 0.0106(14) -0.0065(15)

loop_
_atom_site_type_symbol
_atom_site_label
_atom_site_fract_x
_atom_site_fract_y
_atom_site_fract_z
_atom_site_U_iso_or_equiv
_atom_site_thermal_displace_type
_atom_site_occupancy
O O1 0.03523(7) 0.7379(3) 0.00058(7) 0.0342(6) Uani 1.000
O O2 0.05364(7) 0.0667(3) 0.20377(7) 0.0329(6) Uani 1.000
N N1 0.02184(8) 0.7052(3) 0.09425(8) 0.0252(7) Uani 1.000
N N2 0.08437(8) 0.4603(3) 0.05992(9) 0.0284(7) Uani 1.000
N N3 -0.01549(9) 0.8931(4) 0.08508(11) 0.0309(7) Uani 1.000
C C1 0.04687(10) 0.6364(4) 0.04807(11) 0.0269(8) Uani 1.000
C C2 0.09296(10) 0.3510(4) 0.11096(10) 0.0261(8) Uani 1.000
C C3 0.06426(10) 0.4078(4) 0.15619(10) 0.0249(8) Uani 1.000
C C4 0.02914(10) 0.5911(4) 0.14525(11) 0.0267(8) Uani 1.000
C C5 0.13585(10) 0.1684(4) 0.11887(11) 0.0284(8) Uani 1.000
C C6 0.14084(11) 0.0406(4) 0.06986(12) 0.0327(9) Uani 1.000
C C7 0.18031(11) -0.1316(4) 0.07650(13) 0.0380(9) Uani 1.000
C C8 0.21657(11) -0.1806(4) 0.13099(13) 0.0396(10) Uani 1.000
C C9 0.21284(11) -0.0487(5) 0.17919(14) 0.0424(10) Uani 1.000
C C10 0.17293(11) 0.1214(5) 0.17364(12) 0.0368(9) Uani 1.000
C C11 0.25874(12) -0.3723(5) 0.13736(15) 0.0539(13) Uani 1.000
C C12 0.06651(10) 0.2659(4) 0.20998(11) 0.0265(8) Uani 1.000
C C13 0.08538(10) 0.3690(4) 0.26932(10) 0.0244(8) Uani 1.000
C C14 0.07993(10) 0.2486(4) 0.31977(11) 0.0270(8) Uani 1.000
C C15 0.10127(10) 0.3342(4) 0.37568(11) 0.0320(8) Uani 1.000
C C16 0.13005(11) 0.5397(4) 0.38408(11) 0.0318(9) Uani 1.000
C C17 0.13446(11) 0.6601(4) 0.33411(11) 0.0338(9) Uani 1.000
C C18 0.11219(11) 0.5777(4) 0.27750(11) 0.0310(8) Uani 1.000
C C19 0.15660(13) 0.6266(5) 0.44509(11) 0.0462(10) Uani 1.000
H H3A 0.0032(13) 0.992(6) 0.1138(15) 0.069(11) Uiso 1.000
H H3B -0.0150(12) 0.941(5) 0.0475(14) 0.062(10) Uiso 1.000
H H4 0.01002 0.63704 0.17370 0.0320 Uiso 1.000
H H6 0.11755 0.07141 0.03262 0.0392 Uiso 1.000
H H7 0.18261 -0.21682 0.04352 0.0456 Uiso 1.000
H H9 0.23761 -0.07503 0.21589 0.0509 Uiso 1.000
H H10 0.17072 0.20573 0.20681 0.0442 Uiso 1.000
H H11A 0.27484 -0.37669 0.10323 0.0809 Uiso 1.000
H H11B 0.28864 -0.35041 0.17247 0.0809 Uiso 1.000
H H11C 0.23951 -0.51139 0.14043 0.0809 Uiso 1.000
H H14 0.06172 0.10984 0.31533 0.0323 Uiso 1.000
H H15 0.09648 0.25381 0.40857 0.0384 Uiso 1.000
H H17 0.15272 0.79877 0.33872 0.0405 Uiso 1.000
H H18 0.11516 0.66250 0.24465 0.0372 Uiso 1.000
H H19A 0.15810 0.78766 0.44415 0.0693 Uiso 1.000
H H19B 0.13411 0.58008 0.47208 0.0693 Uiso 1.000
H H19C 0.19458 0.56779 0.45810 0.0693 Uiso 1.000

loop_
_atom_type_symbol
_atom_type_description
_atom_type_scat_dispersion_real
_atom_type_scat_dispersion_imag
_atom_type_scat_source
C C 0.0033 0.0016 ' International Tables Vol C Tables 4.2.6.8 and 6.1.1.4'
H H 0.0000 0.0000 ' International Tables Vol C Tables 4.2.6.8 and 6.1.1.4'
N N 0.0061 0.0033 ' International Tables Vol C Tables 4.2.6.8 and 6.1.1.4'
O O 0.0106 0.0060 ' International Tables Vol C Tables 4.2.6.8 and 6.1.1.4'

loop_
_geom_angle_atom_site_label_1
_geom_angle_atom_site_label_2
_geom_angle_atom_site_label_3
_geom_angle
_geom_angle_publ_flag
N3 N1 C1 119.06(19) no
N3 N1 C4 118.6(2) no
C1 N1 C4 122.2(2) no
C1 N2 C2 120.9(2) no
N1 N3 H3B 103.7(19) no
H3A N3 H3B 112(3) no
N1 N3 H3A 102(2) no
O1 C1 N1 119.3(2) no
O1 C1 N2 123.8(2) no
N1 C1 N2 116.8(2) no
N2 C2 C5 115.4(2) no
C3 C2 C5 121.9(2) no
N2 C2 C3 122.7(2) no
C2 C3 C12 123.4(2) no
C2 C3 C4 116.1(2) no
C4 C3 C12 120.3(2) no
N1 C4 C3 121.0(2) no
C2 C5 C6 119.4(2) no
C2 C5 C10 122.5(2) no
C6 C5 C10 118.1(2) no
C5 C6 C7 120.2(2) no
C6 C7 C8 121.8(3) no
C7 C8 C9 117.9(2) no
C7 C8 C11 120.8(3) no
C9 C8 C11 121.3(3) no
C8 C9 C10 121.1(3) no
C5 C10 C9 120.9(3) no
C3 C12 C13 118.9(2) no
O2 C12 C13 121.7(2) no
O2 C12 C3 119.4(2) no
C12 C13 C14 119.6(2) no
C12 C13 C18 121.9(2) no
C14 C13 C18 118.3(2) no
C13 C14 C15 120.5(2) no
C14 C15 C16 121.3(2) no
C15 C16 C19 121.4(2) no
C15 C16 C17 118.0(2) no
C17 C16 C19 120.6(2) no
C16 C17 C18 121.2(2) no
C13 C18 C17 120.6(2) no
N1 C4 H4 120.00 no
C3 C4 H4 119.00 no
C5 C6 H6 120.00 no
C7 C6 H6 120.00 no
C6 C7 H7 119.00 no
C8 C7 H7 119.00 no
C8 C9 H9 119.00 no
C10 C9 H9 119.00 no
C5 C10 H10 120.00 no
C9 C10 H10 120.00 no
C8 C11 H11A 109.00 no
C8 C11 H11B 109.00 no
C8 C11 H11C 109.00 no
H11A C11 H11B 109.00 no
H11A C11 H11C 109.00 no
H11B C11 H11C 109.00 no
C13 C14 H14 120.00 no
C15 C14 H14 120.00 no
C14 C15 H15 119.00 no
C16 C15 H15 119.00 no
C16 C17 H17 119.00 no
C18 C17 H17 119.00 no
C13 C18 H18 120.00 no
C17 C18 H18 120.00 no
C16 C19 H19A 109.00 no
C16 C19 H19B 109.00 no
C16 C19 H19C 109.00 no
H19A C19 H19B 109.00 no
H19A C19 H19C 109.00 no
H19B C19 H19C 109.00 no

loop_
_geom_bond_atom_site_label_1
_geom_bond_atom_site_label_2
_geom_bond_distance
_geom_bond_publ_flag
O1 C1 1.229(3) no
O2 C12 1.226(3) no
N1 N3 1.420(3) no
N1 C1 1.408(3) no
N1 C4 1.338(3) no
N2 C1 1.369(3) no
N2 C2 1.323(3) no
N3 H3A 0.92(4) no
N3 H3B 0.92(3) no
C2 C3 1.426(3) no
C2 C5 1.482(3) no
C3 C12 1.496(3) no
C3 C4 1.368(3) no
C5 C10 1.397(4) no
C5 C6 1.396(4) no
C6 C7 1.383(4) no
C7 C8 1.387(4) no
C8 C9 1.386(4) no
C8 C11 1.512(4) no
C9 C10 1.382(4) no
C12 C13 1.476(3) no
C13 C18 1.393(3) no
C13 C14 1.404(3) no
C14 C15 1.374(3) no
C15 C16 1.398(3) no
C16 C17 1.387(4) no
C16 C19 1.500(4) no
C17 C18 1.385(4) no
C4 H4 0.9300 no
C6 H6 0.9300 no
C7 H7 0.9300 no
C9 H9 0.9300 no
C10 H10 0.9300 no
C11 H11A 0.9600 no
C11 H11B 0.9600 no
C11 H11C 0.9600 no
C14 H14 0.9300 no
C15 H15 0.9300 no
C17 H17 0.9300 no
C18 H18 0.9300 no
C19 H19A 0.9600 no
C19 H19B 0.9600 no
C19 H19C 0.9600 no

loop_
_geom_hbond_atom_site_label_D
_geom_hbond_atom_site_label_H
_geom_hbond_atom_site_label_A
_geom_hbond_site_symmetry_A
_geom_hbond_distance_DH
_geom_hbond_distance_HA
_geom_hbond_distance_DA
_geom_hbond_angle_DHA
_geom_hbond_publ_flag
N3 H3A O2 1_565 0.92(4) 2.20(3) 3.041(3) 152(3) yes
N3 H3B O1 . 0.92(3) 2.18(3) 2.704(3) 116(2) yes
N3 H3B O1 3_575 0.92(3) 2.21(3) 2.924(3) 134(2) yes
C19 H19B N2 4_565 0.9600 2.6100 3.544(4) 166.00 no

loop_
_geom_torsion_atom_site_label_1
_geom_torsion_atom_site_label_2
_geom_torsion_atom_site_label_3
_geom_torsion_atom_site_label_4
_geom_torsion
_geom_torsion_publ_flag
N3 N1 C1 O1 -1.1(3) no
C4 N1 C1 O1 174.6(2) no
N3 N1 C1 N2 177.4(2) no
C4 N1 C1 N2 -7.0(3) no
N3 N1 C4 C3 179.5(2) no
C1 N1 C4 C3 3.8(4) no
C1 N2 C2 C3 0.1(4) no
C2 N2 C1 O1 -176.7(2) no
C2 N2 C1 N1 4.9(3) no
C1 N2 C2 C5 -178.3(2) no
C5 C2 C3 C4 174.9(2) no
C5 C2 C3 C12 -11.4(4) no
N2 C2 C3 C12 170.4(2) no
N2 C2 C5 C10 143.4(2) no
C3 C2 C5 C6 146.7(2) no
N2 C2 C5 C6 -35.0(3) no
N2 C2 C3 C4 -3.4(4) no
C3 C2 C5 C10 -35.0(4) no
C12 C3 C4 N1 -172.6(2) no
C2 C3 C12 O2 -53.6(3) no
C4 C3 C12 O2 119.9(3) no
C4 C3 C12 C13 -61.4(3) no
C2 C3 C12 C13 125.2(3) no
C2 C3 C4 N1 1.3(3) no
C2 C5 C6 C7 -179.5(2) no
C10 C5 C6 C7 2.1(4) no
C2 C5 C10 C9 -179.3(3) no
C6 C5 C10 C9 -0.9(4) no
C5 C6 C7 C8 -1.2(4) no
C6 C7 C8 C9 -1.0(4) no
C6 C7 C8 C11 179.0(3) no
C7 C8 C9 C10 2.2(4) no
C11 C8 C9 C10 -177.8(3) no
C8 C9 C10 C5 -1.3(4) no
O2 C12 C13 C14 -10.5(4) no
O2 C12 C13 C18 165.1(2) no
C3 C12 C13 C14 170.8(2) no
C3 C12 C13 C18 -13.6(4) no
C12 C13 C14 C15 174.9(2) no
C18 C13 C14 C15 -0.8(4) no
C12 C13 C18 C17 -173.6(2) no
C14 C13 C18 C17 2.1(4) no
C13 C14 C15 C16 -1.5(4) no
C14 C15 C16 C17 2.6(4) no
C14 C15 C16 C19 -176.1(3) no
C15 C16 C17 C18 -1.4(4) no
C19 C16 C17 C18 177.3(3) no
C16 C17 C18 C13 -1.0(4) no

loop_
_cod_related_entry_id
_cod_related_entry_database
_cod_related_entry_code
1 ChemSpider 30657193
